data_4502830
loop_
_publ_author_name
'Li, Yun-Wu'
'Ma, Hong'
'Chen, Yong-Qiang'
'He, Kun-Huan'
'Li, Zuo-Xi'
'Bu, Xian-He'

_publ_section_title
;
 Structure Modulation in Zn(II)--1,4-Bis(imidazol-1-yl)benzene Frameworks
 by Varying Dicarboxylate Anions
;
_journal_issue 1
_journal_name_full 'Crystal Growth &amp; Design'
_journal_page_first 189
_journal_paper_doi 10.1021/cg200926z
_journal_volume 12
_journal_year 2012
_chemical_formula_sum 'C24 H18 N4 O5 Zn'
_chemical_formula_weight 507.79
_chemical_name_systematic
; 
 ? 
;
_space_group_IT_number 78
_symmetry_cell_setting tetragonal
_symmetry_space_group_name_Hall 'P 4cw'
_symmetry_space_group_name_H-M 'P 43'
_atom_sites_solution_hydrogens geom
_atom_sites_solution_primary direct
_atom_sites_solution_secondary difmap
_audit_creation_method SHELXL-97
_cell_angle_alpha 90.00
_cell_angle_beta 90.00
_cell_angle_gamma 90.00
_cell_formula_units_Z 4
_cell_length_a 8.0153(16)
_cell_length_b 8.0153(16)
_cell_length_c 33.532(7)
_cell_measurement_temperature 293(2)
_cell_volume 2154.3(8)
_computing_structure_refinement 'SHELXL-97 (Sheldrick, 1997)'
_computing_structure_solution 'SHELXS-97 (Sheldrick, 1990)'
_diffrn_ambient_temperature 293(2)
_diffrn_measured_fraction_theta_full 0.996
_diffrn_measured_fraction_theta_max 0.996
_diffrn_measurement_device_type SCX-MINI
_diffrn_radiation_monochromator graphite
_diffrn_radiation_source 'fine-focus sealed tube'
_diffrn_radiation_type MoK\a
_diffrn_radiation_wavelength 0.71073
_diffrn_reflns_av_R_equivalents 0.1426
_diffrn_reflns_av_sigmaI/netI 0.1863
_diffrn_reflns_limit_h_max 9
_diffrn_reflns_limit_h_min -9
_diffrn_reflns_limit_k_max 8
_diffrn_reflns_limit_k_min -9
_diffrn_reflns_limit_l_max 39
_diffrn_reflns_limit_l_min -39
_diffrn_reflns_number 12534
_diffrn_reflns_theta_full 25.01
_diffrn_reflns_theta_max 25.01
_diffrn_reflns_theta_min 3.13
_exptl_absorpt_coefficient_mu 1.186
_exptl_absorpt_correction_type none
_exptl_crystal_colour Colorless
_exptl_crystal_density_diffrn 1.566
_exptl_crystal_density_method 'not measured'
_exptl_crystal_description Prism
_exptl_crystal_F_000 1040
_exptl_crystal_size_max 0.20
_exptl_crystal_size_mid 0.20
_exptl_crystal_size_min 0.20
_refine_diff_density_max 0.534
_refine_diff_density_min -0.408
_refine_diff_density_rms 0.089
_refine_ls_abs_structure_details 'Flack H D (1983), Acta Cryst. A39, 876-881'
_refine_ls_abs_structure_Flack 0.04(3)
_refine_ls_extinction_method none
_refine_ls_goodness_of_fit_ref 1.061
_refine_ls_hydrogen_treatment mixed
_refine_ls_matrix_type full
_refine_ls_number_parameters 313
_refine_ls_number_reflns 3740
_refine_ls_number_restraints 4
_refine_ls_restrained_S_all 1.061
_refine_ls_R_factor_all 0.1556
_refine_ls_R_factor_gt 0.0893
_refine_ls_shift/su_max 0.005
_refine_ls_shift/su_mean 0.000
_refine_ls_structure_factor_coef Fsqd
_refine_ls_weighting_details 'calc w=1/[\s^2^(Fo^2^)+(0.0252P)^2^+2.4518P] where P=(Fo^2^+2Fc^2^)/3'
_refine_ls_weighting_scheme calc
_refine_ls_wR_factor_gt 0.1232
_refine_ls_wR_factor_ref 0.1436
_reflns_number_gt 2289
_reflns_number_total 3740
_reflns_threshold_expression >2sigma(I)
_cod_data_source_file cg200926z_si_002.cif
_cod_data_source_block 3
_cod_original_sg_symbol_H-M P43
_cod_database_code 4502830

loop_
_symmetry_equiv_pos_as_xyz
'x, y, z'
'-y, x, z+3/4'
'-x, -y, z+1/2'
'y, -x, z+1/4'

loop_
_atom_site_label
_atom_site_type_symbol
_atom_site_fract_x
_atom_site_fract_y
_atom_site_fract_z
_atom_site_U_iso_or_equiv
_atom_site_adp_type
_atom_site_occupancy
_atom_site_symmetry_multiplicity
_atom_site_calc_flag
_atom_site_refinement_flags
Zn1 Zn 0.07632(14) 0.21463(14) 0.25209(3) 0.0299(3) Uani 1 1 d .
O1 O 0.1501(11) 0.3328(9) 0.1803(2) 0.049(2) Uani 1 1 d .
O2 O -0.0621(9) 0.3767(9) 0.2209(2) 0.046(2) Uani 1 1 d .
O3 O -0.1927(10) 0.9096(9) 0.04451(18) 0.041(2) Uani 1 1 d .
O4 O -0.0579(11) 1.0865(11) 0.0850(2) 0.063(3) Uani 1 1 d .
N1 N 0.1794(11) -0.0003(10) 0.2328(2) 0.033(2) Uani 1 1 d .
N2 N 0.3110(11) -0.1861(11) 0.1948(2) 0.031(2) Uani 1 1 d .
N3 N 0.5723(11) -0.5127(11) 0.0599(2) 0.033(2) Uani 1 1 d .
N4 N 0.6713(11) -0.7135(11) 0.0223(2) 0.030(2) Uani 1 1 d .
C23 C 0.0214(17) 0.4031(15) 0.1892(3) 0.040(3) Uani 1 1 d .
C13 C -0.0385(12) 0.5466(14) 0.1625(3) 0.031(3) Uani 1 1 d .
C14 C -0.0142(13) 0.5246(15) 0.1220(3) 0.042(3) Uani 1 1 d .
H14A H 0.0238 0.4190 0.1120 0.051 Uiso 1 1 d R
C15 C -0.0516(14) 0.6578(15) 0.0954(3) 0.046(3) Uani 1 1 d .
H15A H -0.0356 0.6417 0.0673 0.055 Uiso 1 1 d R
C16 C -0.1054(13) 0.8080(14) 0.1077(3) 0.036(3) Uani 1 1 d .
C17 C -0.1441(14) 0.8331(14) 0.1495(3) 0.033(3) Uani 1 1 d .
C22 C -0.1140(12) 0.6973(13) 0.1764(3) 0.028(3) Uani 1 1 d .
C21 C -0.1533(15) 0.7240(16) 0.2176(3) 0.048(3) Uani 1 1 d .
H21A H -0.1300 0.6383 0.2368 0.058 Uiso 1 1 d R
C20 C -0.2252(15) 0.8714(19) 0.2293(3) 0.063(4) Uani 1 1 d .
H20A H -0.2604 0.8841 0.2565 0.076 Uiso 1 1 d R
C19 C -0.2537(14) 1.0016(16) 0.2034(3) 0.051(3) Uani 1 1 d .
H19A H -0.2957 1.1068 0.2128 0.061 Uiso 1 1 d R
C18 C -0.2131(14) 0.9802(14) 0.1642(3) 0.039(3) Uani 1 1 d .
H18A H -0.2371 1.0679 0.1455 0.046 Uiso 1 1 d R
C24 C -0.1191(14) 0.9481(16) 0.0782(3) 0.034(3) Uani 1 1 d .
C11 C 0.6910(12) -0.5611(13) 0.0026(4) 0.032(2) Uani 1 1 d .
H11A H 0.7379 -0.5480 -0.0235 0.039 Uiso 1 1 d R
C10 C 0.5995(14) -0.6779(13) 0.0565(3) 0.033(3) Uani 1 1 d .
H10A H 0.5743 -0.7587 0.0768 0.040 Uiso 1 1 d R
C12 C 0.6267(14) -0.4392(13) 0.0259(3) 0.036(3) Uani 1 1 d .
H12A H 0.6269 -0.3221 0.0200 0.043 Uiso 1 1 d R
C4 C 0.5028(13) -0.4271(15) 0.0948(3) 0.032(3) Uani 1 1 d .
C5 C 0.5308(14) -0.4915(15) 0.1324(3) 0.043(3) Uani 1 1 d .
H5A H 0.5937 -0.5927 0.1354 0.051 Uiso 1 1 d R
C6 C 0.4665(14) -0.4124(15) 0.1650(3) 0.040(3) Uani 1 1 d .
H6A H 0.4864 -0.4557 0.1913 0.048 Uiso 1 1 d R
C1 C 0.3801(14) -0.2671(14) 0.1612(3) 0.032(3) Uani 1 1 d .
C2 C 0.3577(17) -0.2009(16) 0.1230(3) 0.061(4) Uani 1 1 d .
H2A H 0.2990 -0.0974 0.1197 0.073 Uiso 1 1 d R
C3 C 0.4173(17) -0.2847(17) 0.0907(3) 0.058(4) Uani 1 1 d .
H3A H 0.3991 -0.2423 0.0643 0.069 Uiso 1 1 d R
C9 C 0.3172(16) -0.2396(17) 0.2334(3) 0.069(4) Uani 1 1 d .
H9A H 0.3688 -0.3409 0.2424 0.083 Uiso 1 1 d R
C8 C 0.2394(15) -0.1259(14) 0.2562(4) 0.059(4) Uani 1 1 d .
H8A H 0.2249 -0.1328 0.2846 0.071 Uiso 1 1 d R
C7 C 0.2289(13) -0.0367(12) 0.1971(3) 0.029(3) Uani 1 1 d .
H7A H 0.2115 0.0346 0.1745 0.035 Uiso 1 1 d R
O1W O 0.2664(11) 0.1937(11) 0.1082(3) 0.068(3) Uani 1 1 d D
H1WA H 0.283(12) 0.293(6) 0.116(4) 0.082 Uiso 1 1 d D
H1WB H 0.164(5) 0.162(12) 0.107(4) 0.082 Uiso 1 1 d D

loop_
_atom_site_aniso_label
_atom_site_aniso_U_11
_atom_site_aniso_U_22
_atom_site_aniso_U_33
_atom_site_aniso_U_23
_atom_site_aniso_U_13
_atom_site_aniso_U_12
Zn1 0.0329(8) 0.0349(9) 0.0220(5) 0.0008(6) 0.0033(6) 0.0011(7)
O1 0.062(7) 0.053(6) 0.031(4) 0.009(4) -0.003(4) 0.016(5)
O2 0.051(5) 0.052(6) 0.034(4) 0.022(4) -0.003(4) -0.002(4)
O3 0.062(6) 0.042(5) 0.019(4) 0.020(4) -0.015(4) -0.009(4)
O4 0.096(7) 0.045(6) 0.047(5) 0.013(4) -0.021(5) -0.030(5)
N1 0.046(6) 0.032(6) 0.020(5) 0.003(4) -0.002(4) 0.006(5)
N2 0.047(6) 0.031(6) 0.014(4) 0.001(4) 0.005(4) 0.012(5)
N3 0.034(6) 0.024(6) 0.041(6) -0.008(5) 0.014(5) 0.002(5)
N4 0.037(6) 0.042(6) 0.010(4) -0.003(4) 0.009(4) 0.011(5)
C23 0.061(10) 0.050(9) 0.010(6) 0.007(6) -0.007(6) -0.020(7)
C13 0.020(7) 0.044(8) 0.029(6) 0.015(6) -0.002(5) -0.002(6)
C14 0.038(8) 0.068(9) 0.022(6) 0.005(6) -0.005(5) 0.014(7)
C15 0.059(9) 0.064(10) 0.015(6) -0.001(6) -0.004(6) 0.002(8)
C16 0.046(8) 0.034(8) 0.027(6) 0.009(6) -0.012(5) -0.003(6)
C17 0.040(8) 0.043(9) 0.018(5) 0.003(5) -0.004(5) 0.002(6)
C22 0.024(7) 0.034(7) 0.027(6) 0.006(5) 0.002(5) -0.009(5)
C21 0.069(10) 0.055(9) 0.021(6) 0.009(6) 0.008(6) -0.003(7)
C20 0.066(10) 0.086(12) 0.038(7) -0.020(8) 0.011(7) -0.006(9)
C19 0.056(9) 0.048(9) 0.048(7) -0.019(7) 0.020(7) 0.014(7)
C18 0.040(8) 0.031(8) 0.046(7) -0.001(6) -0.002(6) 0.011(6)
C24 0.032(7) 0.058(9) 0.013(5) 0.010(6) -0.002(5) 0.007(7)
C11 0.038(7) 0.039(7) 0.019(4) 0.006(6) 0.020(6) 0.001(6)
C10 0.055(9) 0.031(8) 0.014(5) 0.003(5) 0.001(5) -0.002(6)
C12 0.055(9) 0.018(7) 0.035(6) -0.003(6) 0.000(6) -0.001(6)
C4 0.029(8) 0.041(8) 0.026(6) -0.014(6) 0.006(5) 0.007(6)
C5 0.066(9) 0.038(8) 0.025(7) -0.004(5) -0.007(6) 0.012(7)
C6 0.052(9) 0.048(9) 0.019(6) 0.001(6) 0.009(6) 0.000(7)
C1 0.039(8) 0.025(7) 0.031(6) -0.003(5) 0.010(6) 0.004(6)
C2 0.096(12) 0.055(10) 0.032(7) -0.004(7) 0.017(7) 0.038(9)
C3 0.086(12) 0.056(10) 0.031(7) 0.011(7) 0.003(7) 0.025(8)
C9 0.097(12) 0.073(11) 0.037(7) 0.029(7) -0.002(7) 0.052(9)
C8 0.094(11) 0.047(8) 0.036(6) 0.001(7) 0.019(8) 0.046(8)
C7 0.032(7) 0.028(8) 0.027(6) -0.005(5) 0.001(5) -0.001(6)
O1W 0.086(7) 0.061(7) 0.058(6) 0.004(6) 0.000(6) -0.002(5)

loop_
_atom_type_symbol
_atom_type_description
_atom_type_scat_dispersion_real
_atom_type_scat_dispersion_imag
_atom_type_scat_source
C C 0.0033 0.0016 'International Tables Vol C Tables 4.2.6.8 and 6.1.1.4'
N N 0.0061 0.0033 'International Tables Vol C Tables 4.2.6.8 and 6.1.1.4'
O O 0.0106 0.0060 'International Tables Vol C Tables 4.2.6.8 and 6.1.1.4'
Zn Zn 0.2839 1.4301 'International Tables Vol C Tables 4.2.6.8 and 6.1.1.4'
H H 0.0000 0.0000 'International Tables Vol C Tables 4.2.6.8 and 6.1.1.4'

loop_
_geom_angle_atom_site_label_1
_geom_angle_atom_site_label_2
_geom_angle_atom_site_label_3
_geom_angle
_geom_angle_site_symmetry_1
_geom_angle_site_symmetry_3
O3 Zn1 O2 93.4(3) 4_455 .
O3 Zn1 N1 115.8(3) 4_455 .
O2 Zn1 N1 127.8(3) . .
O3 Zn1 N4 111.3(3) 4_455 4_665
O2 Zn1 N4 110.0(3) . 4_665
N1 Zn1 N4 98.7(4) . 4_665
C23 O2 Zn1 104.6(8) . .
C24 O3 Zn1 120.3(7) . 2_564
C7 N1 C8 104.9(9) . .
C7 N1 Zn1 127.9(7) . .
C8 N1 Zn1 126.2(7) . .
C9 N2 C7 103.8(9) . .
C9 N2 C1 126.7(9) . .
C7 N2 C1 129.4(8) . .
C10 N3 C12 107.8(9) . .
C10 N3 C4 125.9(9) . .
C12 N3 C4 126.2(9) . .
C10 N4 C11 105.8(9) . .
C10 N4 Zn1 131.9(7) . 2_644
C11 N4 Zn1 121.0(7) . 2_644
O1 C23 O2 125.3(11) . .
O1 C23 C13 117.9(10) . .
O2 C23 C13 116.6(11) . .
C14 C13 C22 119.3(10) . .
C14 C13 C23 115.8(10) . .
C22 C13 C23 125.0(9) . .
C13 C14 C15 119.3(11) . .
C13 C14 H14A 120.0 . .
C15 C14 H14A 120.7 . .
C16 C15 C14 123.3(10) . .
C16 C15 H15A 117.6 . .
C14 C15 H15A 119.1 . .
C15 C16 C17 119.3(10) . .
C15 C16 C24 119.4(9) . .
C17 C16 C24 121.2(10) . .
C18 C17 C22 119.1(9) . .
C18 C17 C16 123.0(10) . .
C22 C17 C16 117.9(10) . .
C13 C22 C21 122.3(10) . .
C13 C22 C17 120.3(9) . .
C21 C22 C17 117.2(10) . .
C20 C21 C22 119.7(11) . .
C20 C21 H21A 120.5 . .
C22 C21 H21A 119.8 . .
C21 C20 C19 123.0(11) . .
C21 C20 H20A 119.0 . .
C19 C20 H20A 118.0 . .
C18 C19 C20 118.1(11) . .
C18 C19 H19A 120.6 . .
C20 C19 H19A 121.2 . .
C19 C18 C17 122.8(11) . .
C19 C18 H18A 119.1 . .
C17 C18 H18A 118.0 . .
O4 C24 O3 123.3(10) . .
O4 C24 C16 121.4(9) . .
O3 C24 C16 115.2(10) . .
C12 C11 N4 108.4(11) . .
C12 C11 H11A 126.7 . .
N4 C11 H11A 124.9 . .
N4 C10 N3 110.9(9) . .
N4 C10 H10A 124.3 . .
N3 C10 H10A 124.8 . .
C11 C12 N3 107.1(10) . .
C11 C12 H12A 125.9 . .
N3 C12 H12A 126.9 . .
C3 C4 C5 119.7(10) . .
C3 C4 N3 120.7(10) . .
C5 C4 N3 119.5(10) . .
C6 C5 C4 119.8(11) . .
C6 C5 H5A 120.5 . .
C4 C5 H5A 119.8 . .
C1 C6 C5 120.9(10) . .
C1 C6 H6A 118.8 . .
C5 C6 H6A 120.3 . .
C6 C1 C2 118.6(10) . .
C6 C1 N2 121.1(9) . .
C2 C1 N2 120.4(10) . .
C3 C2 C1 119.8(11) . .
C3 C2 H2A 120.4 . .
C1 C2 H2A 119.8 . .
C4 C3 C2 121.3(11) . .
C4 C3 H3A 118.3 . .
C2 C3 H3A 120.5 . .
C8 C9 N2 108.1(10) . .
C8 C9 H9A 126.5 . .
N2 C9 H9A 125.4 . .
C9 C8 N1 109.7(10) . .
C9 C8 H8A 125.6 . .
N1 C8 H8A 124.8 . .
N1 C7 N2 113.4(9) . .
N1 C7 H7A 123.5 . .
N2 C7 H7A 123.1 . .
H1WA O1W H1WB 116(3) . .

loop_
_geom_bond_atom_site_label_1
_geom_bond_atom_site_label_2
_geom_bond_distance
_geom_bond_site_symmetry_2
Zn1 O3 1.960(6) 4_455
Zn1 O2 2.004(7) .
Zn1 N1 2.017(8) .
Zn1 N4 2.034(8) 4_665
O1 C23 1.213(13) .
O2 C23 1.272(11) .
O3 C24 1.310(12) .
O3 Zn1 1.960(6) 2_564
O4 C24 1.235(12) .
N1 C7 1.295(11) .
N1 C8 1.364(12) .
N2 C9 1.364(12) .
N2 C7 1.369(12) .
N2 C1 1.414(11) .
N3 C10 1.347(11) .
N3 C12 1.354(12) .
N3 C4 1.468(11) .
N4 C10 1.314(11) .
N4 C11 1.398(13) .
N4 Zn1 2.034(8) 2_644
C23 C13 1.536(14) .
C13 C14 1.382(13) .
C13 C22 1.430(14) .
C14 C15 1.422(14) .
C14 H14A 0.9600 .
C15 C16 1.344(14) .
C15 H15A 0.9599 .
C16 C17 1.448(13) .
C16 C24 1.501(13) .
C17 C18 1.393(14) .
C17 C22 1.435(13) .
C22 C21 1.433(13) .
C21 C20 1.372(15) .
C21 H21A 0.9600 .
C20 C19 1.376(15) .
C20 H20A 0.9603 .
C19 C18 1.367(13) .
C19 H19A 0.9600 .
C18 H18A 0.9600 .
C11 C12 1.353(14) .
C11 H11A 0.9600 .
C10 H10A 0.9601 .
C12 H12A 0.9600 .
C4 C3 1.339(14) .
C4 C5 1.380(14) .
C5 C6 1.366(14) .
C5 H5A 0.9601 .
C6 C1 1.361(14) .
C6 H6A 0.9599 .
C1 C2 1.396(15) .
C2 C3 1.360(14) .
C2 H2A 0.9600 .
C3 H3A 0.9598 .
C9 C8 1.344(14) .
C9 H9A 0.9600 .
C8 H8A 0.9599 .
C7 H7A 0.9600 .
O1W H1WA 0.851(15) .
O1W H1WB 0.857(15) .

loop_
_geom_torsion_atom_site_label_1
_geom_torsion_atom_site_label_2
_geom_torsion_atom_site_label_3
_geom_torsion_atom_site_label_4
_geom_torsion
_geom_torsion_site_symmetry_1
O3 Zn1 O2 C23 -176.4(7) 4_455
N1 Zn1 O2 C23 -49.6(8) .
N4 Zn1 O2 C23 69.5(7) 4_665
O3 Zn1 N1 C7 146.5(9) 4_455
O2 Zn1 N1 C7 29.2(11) .
N4 Zn1 N1 C7 -94.6(10) 4_665
O3 Zn1 N1 C8 -46.5(11) 4_455
O2 Zn1 N1 C8 -163.8(9) .
N4 Zn1 N1 C8 72.4(10) 4_665
Zn1 O2 C23 O1 4.6(14) .
Zn1 O2 C23 C13 -169.6(7) .
O1 C23 C13 C14 38.1(15) .
O2 C23 C13 C14 -147.2(10) .
O1 C23 C13 C22 -141.3(11) .
O2 C23 C13 C22 33.4(15) .
C22 C13 C14 C15 5.3(16) .
C23 C13 C14 C15 -174.1(10) .
C13 C14 C15 C16 2.1(18) .
C14 C15 C16 C17 -6.5(18) .
C14 C15 C16 C24 171.6(10) .
C15 C16 C17 C18 -174.7(12) .
C24 C16 C17 C18 7.3(17) .
C15 C16 C17 C22 3.4(16) .
C24 C16 C17 C22 -174.6(10) .
C14 C13 C22 C21 175.7(11) .
C23 C13 C22 C21 -4.9(16) .
C14 C13 C22 C17 -8.2(15) .
C23 C13 C22 C17 171.2(10) .
C18 C17 C22 C13 -178.0(10) .
C16 C17 C22 C13 3.8(15) .
C18 C17 C22 C21 -1.7(15) .
C16 C17 C22 C21 -179.9(10) .
C13 C22 C21 C20 179.8(11) .
C17 C22 C21 C20 3.5(16) .
C22 C21 C20 C19 -3.9(19) .
C21 C20 C19 C18 2.1(19) .
C20 C19 C18 C17 -0.2(19) .
C22 C17 C18 C19 0.1(18) .
C16 C17 C18 C19 178.1(11) .
Zn1 O3 C24 O4 -1.3(16) 2_564
Zn1 O3 C24 C16 -178.1(7) 2_564
C15 C16 C24 O4 -130.1(12) .
C17 C16 C24 O4 48.0(16) .
C15 C16 C24 O3 46.8(15) .
C17 C16 C24 O3 -135.2(11) .
C10 N4 C11 C12 -1.0(13) .
Zn1 N4 C11 C12 -169.6(7) 2_644
C11 N4 C10 N3 0.0(13) .
Zn1 N4 C10 N3 166.8(7) 2_644
C12 N3 C10 N4 1.0(13) .
C4 N3 C10 N4 -176.5(9) .
N4 C11 C12 N3 1.7(13) .
C10 N3 C12 C11 -1.7(13) .
C4 N3 C12 C11 175.9(10) .
C10 N3 C4 C3 -151.8(12) .
C12 N3 C4 C3 31.1(17) .
C10 N3 C4 C5 30.3(16) .
C12 N3 C4 C5 -146.7(11) .
C3 C4 C5 C6 2.1(18) .
N3 C4 C5 C6 180.0(10) .
C4 C5 C6 C1 -2.5(18) .
C5 C6 C1 C2 0.4(18) .
C5 C6 C1 N2 179.0(10) .
C9 N2 C1 C6 -1.4(18) .
C7 N2 C1 C6 176.2(11) .
C9 N2 C1 C2 177.2(12) .
C7 N2 C1 C2 -5.2(18) .
C6 C1 C2 C3 2.1(19) .
N2 C1 C2 C3 -176.6(11) .
C5 C4 C3 C2 0(2) .
N3 C4 C3 C2 -177.5(12) .
C1 C2 C3 C4 -2(2) .
C7 N2 C9 C8 0.9(14) .
C1 N2 C9 C8 179.0(11) .
N2 C9 C8 N1 1.2(16) .
C7 N1 C8 C9 -3.0(15) .
Zn1 N1 C8 C9 -172.4(9) .
C8 N1 C7 N2 3.7(13) .
Zn1 N1 C7 N2 172.9(7) .
C9 N2 C7 N1 -3.0(13) .
C1 N2 C7 N1 179.1(10) .
